data_1548795
loop_
_publ_author_name
'Xia, Ying'
'Wang, Haiyan'
'Yu, Jianhua'
'Wu, Zhichao'

_publ_contact_author
;Haiyan Wang
 Department of Chemistry, Anhui University,
 Hefei 230601,
 People's Republic of China
;
_publ_section_title
;
 (<i>E</i>)-3-[4-(Benzo[<i>d</i>]oxazol-2-yl)styryl]-1-methylpyridin-1-ium
 trifluoroacetate
;
_journal_coeditor_code HB4169
_journal_issue 12
_journal_name_full IUCrData
_journal_page_first x171733
_journal_paper_doi 10.1107/S2414314617017333
_journal_volume 2
_journal_year 2017
_chemical_formula_iupac 'C21 H17 N2 O +, C2 F3 O2 -'
_chemical_formula_moiety 'C21 H17 N2 O +, C2 F3 O2 -'
_chemical_formula_sum 'C23 H17 F3 N2 O3'
_chemical_formula_weight 426.39
_chemical_name_systematic
;
(<i>E</i>)-3-[4-(Benzo[<i>d</i>]oxazol-2-yl)styryl]-1-methylpyridin-1-ium
trifluoroacetate
;
_space_group_crystal_system monoclinic
_space_group_IT_number 14
_space_group_name_Hall '-P 2ybc'
_space_group_name_H-M_alt 'P 1 21/c 1'
_symmetry_space_group_name_Hall '-P 2ybc'
_symmetry_space_group_name_H-M 'P 1 21/c 1'
_atom_sites_solution_hydrogens geom
_atom_sites_solution_primary direct
_atom_sites_solution_secondary difmap
_audit_creation_method SHELXL-2014/7
_cell_angle_alpha 90
_cell_angle_beta 101.2200(10)
_cell_angle_gamma 90
_cell_formula_units_Z 4
_cell_length_a 19.817(2)
_cell_length_b 8.4268(9)
_cell_length_c 12.4459(14)
_cell_measurement_reflns_used 4829
_cell_measurement_temperature 296(2)
_cell_measurement_theta_max 26.69
_cell_measurement_theta_min 2.63
_cell_volume 2038.7(4)
_computing_cell_refinement
;
SAINT (Bruker, 2000)
;
_computing_data_collection
;
SMART (Bruker, 2000)
;
_computing_data_reduction
;
SAINT (Bruker, 2000)
;
_computing_molecular_graphics
;
SHELXTL (Sheldrick, 2008)
;
_computing_publication_material
;
SHELXTL (Sheldrick, 2008)
;
_computing_structure_refinement
;
SHELXL2014 (Sheldrick, 2015)
;
_computing_structure_solution
;
SHELXTL (Sheldrick, 2008)
;
_diffrn_ambient_temperature 296(2)
_diffrn_measured_fraction_theta_full 0.998
_diffrn_measured_fraction_theta_max 0.998
_diffrn_measurement_device_type 'Bruker SMART CCD'
_diffrn_measurement_method 'phi and omega scans'
_diffrn_radiation_type MoK\a
_diffrn_radiation_wavelength 0.71073
_diffrn_reflns_av_R_equivalents 0.0368
_diffrn_reflns_limit_h_max 23
_diffrn_reflns_limit_h_min -22
_diffrn_reflns_limit_k_max 9
_diffrn_reflns_limit_k_min -10
_diffrn_reflns_limit_l_max 14
_diffrn_reflns_limit_l_min -14
_diffrn_reflns_number 14029
_diffrn_reflns_theta_full 25.023
_diffrn_reflns_theta_max 25.023
_diffrn_reflns_theta_min 1.048
_exptl_absorpt_coefficient_mu 0.111
_exptl_absorpt_correction_T_max 0.9661
_exptl_absorpt_correction_T_min 0.9498
_exptl_absorpt_correction_type multi-scan
_exptl_absorpt_process_details
;
(SADABS; Bruker, 2000)
;
_exptl_crystal_colour yellow
_exptl_crystal_density_diffrn 1.389
_exptl_crystal_density_method 'not measured'
_exptl_crystal_description block
_exptl_crystal_F_000 880
_exptl_crystal_size_max 0.2
_exptl_crystal_size_mid 0.2
_exptl_crystal_size_min 0.2
_refine_diff_density_max 0.369
_refine_diff_density_min -0.230
_refine_ls_extinction_coef 0.011(2)
_refine_ls_extinction_expression Fc^*^=kFc[1+0.001xFc^2^\l^3^/sin(2\q)]^-1/4^
_refine_ls_extinction_method
;
SHELXL2014 (Sheldrick, 2015)
;
_refine_ls_goodness_of_fit_ref 1.120
_refine_ls_hydrogen_treatment constr
_refine_ls_matrix_type full
_refine_ls_number_parameters 311
_refine_ls_number_reflns 3593
_refine_ls_number_restraints 92
_refine_ls_restrained_S_all 1.232
_refine_ls_R_factor_all 0.0633
_refine_ls_R_factor_gt 0.0495
_refine_ls_shift/su_max 0.000
_refine_ls_shift/su_mean 0.000
_refine_ls_structure_factor_coef Fsqd
_refine_ls_weighting_details 'w=1/[\s^2^(Fo^2^)+(0.0891P)^2^+0.3359P] where P=(Fo^2^+2Fc^2^)/3'
_refine_ls_weighting_scheme calc
_refine_ls_wR_factor_gt 0.1487
_refine_ls_wR_factor_ref 0.1614
_reflns_number_gt 2798
_reflns_number_total 3593
_reflns_threshold_expression 'I > 2\s(I)'
_cod_data_source_file hb4169sup1.cif
_cod_data_source_block I
_cod_original_cell_volume 2038.6(4)
_cod_database_code 1548795
_shelx_space_group_comment
;
The symmetry employed for this shelxl refinement is uniquely defined
by the following loop, which should always be used as a source of
symmetry information in preference to the above space-group names.
They are only intended as comments.
;

loop_
_space_group_symop_operation_xyz
'x, y, z'
'-x, y+1/2, -z+1/2'
'-x, -y, -z'
'x, -y-1/2, z-1/2'

loop_
_atom_site_type_symbol
_atom_site_label
_atom_site_fract_x
_atom_site_fract_y
_atom_site_fract_z
_atom_site_U_iso_or_equiv
_atom_site_adp_type
_atom_site_calc_flag
_atom_site_occupancy
_atom_site_disorder_assembly
_atom_site_disorder_group
O O3 0.43709(6) 0.38309(16) 0.38049(9) 0.0493(4) Uani d 1 . .
C C12 0.49287(9) 0.2408(2) 0.54155(13) 0.0443(4) Uani d 1 . .
C C15 0.43415(9) 0.3313(2) 0.48389(14) 0.0462(4) Uani d 1 . .
N N1 0.37833(8) 0.3688(2) 0.51762(13) 0.0555(4) Uani d 1 . .
C C7 0.66050(10) -0.0328(2) 0.71466(15) 0.0508(5) Uani d 1 . .
H H7 0.6525 -0.0861 0.7764 0.061 Uiso calc 1 . .
C C8 0.60374(9) 0.0606(2) 0.65363(14) 0.0459(4) Uani d 1 . .
C C5 0.77889(10) -0.1425(2) 0.75259(15) 0.0507(5) Uani d 1 . .
C C10 0.54997(10) 0.2117(2) 0.49481(14) 0.0514(5) Uani d 1 . .
H H10 0.5513 0.2518 0.4256 0.062 Uiso calc 1 . .
C C14 0.54614(10) 0.0900(2) 0.69936(15) 0.0515(5) Uani d 1 . .
H H14 0.5443 0.0482 0.7679 0.062 Uiso calc 1 . .
C C13 0.49192(10) 0.1796(2) 0.64546(14) 0.0507(5) Uani d 1 . .
H H13 0.4545 0.1994 0.6784 0.061 Uiso calc 1 . .
C C6 0.72239(10) -0.0490(2) 0.69052(16) 0.0538(5) Uani d 1 . .
H H6 0.7306 0.0037 0.6287 0.065 Uiso calc 1 . .
C C16 0.37561(9) 0.4620(2) 0.34662(15) 0.0476(5) Uani d 1 . .
C C9 0.60454(10) 0.1243(2) 0.54981(14) 0.0524(5) Uani d 1 . .
H H9 0.6425 0.1073 0.5177 0.063 Uiso calc 1 . .
N N2 0.89569(9) -0.2225(2) 0.77180(15) 0.0688(5) Uani d 1 . .
C C1 0.84123(11) -0.1384(3) 0.71989(17) 0.0597(5) Uani d 1 . .
H H1 0.8459 -0.0759 0.6602 0.072 Uiso calc 1 . .
C C3 0.83135(13) -0.3201(3) 0.89581(19) 0.0718(6) Uani d 1 . .
H H3 0.8282 -0.3819 0.9565 0.086 Uiso calc 1 . .
C C2 0.89154(13) -0.3125(3) 0.8594(2) 0.0714(6) Uani d 1 . .
H H2 0.9297 -0.3693 0.8949 0.086 Uiso calc 1 . .
C C20 0.28822(12) 0.6107(3) 0.23782(19) 0.0676(6) Uani d 1 . .
H H20 0.2697 0.6628 0.1729 0.081 Uiso calc 1 . .
C C17 0.33959(10) 0.4538(2) 0.43082(16) 0.0527(5) Uani d 1 . .
C C21 0.35254(11) 0.5396(3) 0.24913(17) 0.0602(5) Uani d 1 . .
H H21 0.3783 0.5442 0.1943 0.072 Uiso calc 1 . .
C C4 0.77489(12) -0.2364(3) 0.84290(17) 0.0623(6) Uani d 1 . .
H H4 0.7337 -0.2428 0.8679 0.075 Uiso calc 1 . .
C C18 0.27540(12) 0.5279(3) 0.4186(2) 0.0721(7) Uani d 1 . .
H H18 0.2500 0.5251 0.4740 0.087 Uiso calc 1 . .
C C19 0.25131(12) 0.6053(3) 0.3212(2) 0.0723(7) Uani d 1 . .
H H19 0.2088 0.6556 0.3113 0.087 Uiso calc 1 . .
C C11 0.96006(15) -0.2176(5) 0.7288(3) 0.1203(13) Uani d 1 . .
H H11A 0.9543 -0.1482 0.6666 0.180 Uiso calc 1 . .
H H11B 0.9968 -0.1792 0.7847 0.180 Uiso calc 1 . .
H H11C 0.9710 -0.3225 0.7073 0.180 Uiso calc 1 . .
O O2 0.17618(10) 0.6468(2) -0.02605(16) 0.0915(6) Uani d 1 . .
C C23 0.11504(13) 0.6724(3) -0.03020(19) 0.0677(6) Uani d 1 . .
O O1 0.06594(13) 0.5908(3) -0.0700(2) 0.1265(9) Uani d 1 . .
C C22 0.09873(16) 0.8216(4) 0.0293(3) 0.1014(10) Uani d 1 . .
F F2 0.1534(4) 0.8663(7) 0.1057(5) 0.150(3) Uani d 0.536(6) A 1
F F3 0.0446(5) 0.8467(13) 0.0561(8) 0.167(3) Uani d 0.536(6) A 1
F F1 0.1012(3) 0.9471(6) -0.0515(7) 0.150(2) Uani d 0.536(6) A 1
F F2' 0.1024(4) 0.7737(10) 0.1428(4) 0.158(3) Uani d 0.464(6) A 2
F F1' 0.1287(4) 0.9425(9) 0.0258(9) 0.155(3) Uani d 0.464(6) A 2
F F3' 0.0297(4) 0.8498(11) 0.0030(8) 0.138(3) Uani d 0.464(6) A 2

loop_
_atom_site_aniso_label
_atom_site_aniso_U_11
_atom_site_aniso_U_22
_atom_site_aniso_U_33
_atom_site_aniso_U_12
_atom_site_aniso_U_13
_atom_site_aniso_U_23
O3 0.0469(7) 0.0595(8) 0.0440(7) 0.0070(6) 0.0151(5) 0.0010(6)
C12 0.0451(10) 0.0481(10) 0.0409(9) -0.0034(8) 0.0114(8) -0.0060(7)
C15 0.0493(10) 0.0511(11) 0.0400(9) -0.0028(8) 0.0133(8) -0.0052(8)
N1 0.0509(9) 0.0703(11) 0.0496(9) 0.0083(8) 0.0209(7) -0.0003(8)
C7 0.0584(12) 0.0512(11) 0.0430(10) -0.0026(9) 0.0103(8) 0.0013(8)
C8 0.0499(10) 0.0465(10) 0.0406(9) -0.0037(8) 0.0076(8) -0.0028(7)
C5 0.0575(12) 0.0431(10) 0.0487(10) 0.0002(8) 0.0038(8) -0.0003(8)
C10 0.0540(11) 0.0640(12) 0.0387(9) 0.0074(9) 0.0156(8) 0.0036(8)
C14 0.0577(12) 0.0586(12) 0.0405(9) -0.0042(9) 0.0151(8) 0.0030(8)
C13 0.0501(11) 0.0607(12) 0.0450(9) -0.0028(9) 0.0183(8) -0.0004(8)
C6 0.0602(12) 0.0529(11) 0.0486(10) 0.0035(9) 0.0113(9) 0.0076(9)
C16 0.0435(10) 0.0494(11) 0.0502(10) 0.0036(8) 0.0102(8) -0.0068(8)
C9 0.0497(11) 0.0667(13) 0.0440(10) 0.0066(9) 0.0166(8) -0.0004(9)
N2 0.0612(11) 0.0721(12) 0.0708(11) 0.0161(9) 0.0076(9) 0.0102(10)
C1 0.0627(13) 0.0602(13) 0.0548(11) 0.0120(10) 0.0080(10) 0.0086(9)
C3 0.0831(17) 0.0618(14) 0.0659(13) 0.0016(12) 0.0027(12) 0.0180(11)
C2 0.0772(16) 0.0582(13) 0.0710(14) 0.0106(12) -0.0048(12) 0.0103(11)
C20 0.0672(14) 0.0611(13) 0.0688(13) 0.0112(11) -0.0008(11) -0.0003(11)
C17 0.0482(11) 0.0575(12) 0.0544(11) 0.0037(9) 0.0149(9) -0.0066(9)
C21 0.0640(13) 0.0633(13) 0.0537(11) 0.0078(10) 0.0121(10) 0.0012(10)
C4 0.0668(13) 0.0558(12) 0.0622(12) -0.0027(10) 0.0074(10) 0.0080(10)
C18 0.0557(13) 0.0858(17) 0.0798(15) 0.0149(12) 0.0252(11) -0.0055(13)
C19 0.0540(13) 0.0723(15) 0.0882(17) 0.0171(11) 0.0081(12) -0.0074(13)
C11 0.0751(18) 0.162(3) 0.131(3) 0.048(2) 0.0386(18) 0.052(2)
O2 0.0895(13) 0.0849(13) 0.1105(14) 0.0171(10) 0.0453(11) 0.0163(10)
C23 0.0698(15) 0.0606(14) 0.0690(14) -0.0011(12) 0.0044(12) 0.0095(11)
O1 0.1061(17) 0.0880(15) 0.162(2) 0.0031(13) -0.0307(15) -0.0219(15)
C22 0.0757(18) 0.080(2) 0.155(3) 0.0000(16) 0.039(2) -0.0221(17)
F2 0.181(5) 0.116(4) 0.131(4) 0.011(3) -0.021(4) -0.066(3)
F3 0.142(5) 0.183(5) 0.206(7) 0.036(4) 0.111(5) -0.010(5)
F1 0.159(5) 0.066(2) 0.225(6) 0.027(3) 0.034(4) 0.017(3)
F2' 0.158(5) 0.226(6) 0.098(3) 0.031(5) 0.044(3) -0.031(4)
F1' 0.152(6) 0.102(4) 0.226(7) -0.045(4) 0.068(5) -0.065(5)
F3' 0.096(3) 0.119(4) 0.197(7) 0.036(3) 0.024(4) -0.049(5)

loop_
_atom_type_symbol
_atom_type_description
_atom_type_scat_dispersion_real
_atom_type_scat_dispersion_imag
_atom_type_scat_source
C C 0.0033 0.0016 'International Tables Vol C Tables 4.2.6.8 and 6.1.1.4'
H H 0.0000 0.0000 'International Tables Vol C Tables 4.2.6.8 and 6.1.1.4'
N N 0.0061 0.0033 'International Tables Vol C Tables 4.2.6.8 and 6.1.1.4'
O O 0.0106 0.0060 'International Tables Vol C Tables 4.2.6.8 and 6.1.1.4'
F F 0.0171 0.0103 'International Tables Vol C Tables 4.2.6.8 and 6.1.1.4'

loop_
_geom_angle_atom_site_label_1
_geom_angle_atom_site_label_2
_geom_angle_atom_site_label_3
_geom_angle
C15 O3 C16 104.12(13)
C10 C12 C13 118.74(17)
C10 C12 C15 121.51(16)
C13 C12 C15 119.74(16)
N1 C15 O3 114.91(16)
N1 C15 C12 128.15(16)
O3 C15 C12 116.93(14)
C15 N1 C17 104.48(15)
C6 C7 C8 126.23(18)
C14 C8 C9 117.73(17)
C14 C8 C7 119.54(17)
C9 C8 C7 122.72(17)
C1 C5 C4 116.73(19)
C1 C5 C6 118.07(17)
C4 C5 C6 125.20(19)
C9 C10 C12 120.73(17)
C13 C14 C8 121.50(17)
C14 C13 C12 120.30(17)
C7 C6 C5 125.69(18)
C21 C16 C17 124.16(19)
C21 C16 O3 128.35(17)
C17 C16 O3 107.47(16)
C10 C9 C8 120.99(17)
C2 N2 C1 121.1(2)
C2 N2 C11 120.2(2)
C1 N2 C11 118.7(2)
N2 C1 C5 121.8(2)
C2 C3 C4 120.1(2)
N2 C2 C3 119.6(2)
C19 C20 C21 121.2(2)
C16 C17 C18 119.3(2)
C16 C17 N1 109.01(16)
C18 C17 N1 131.69(19)
C16 C21 C20 115.8(2)
C3 C4 C5 120.6(2)
C19 C18 C17 117.3(2)
C20 C19 C18 122.2(2)
O1 C23 O2 128.7(3)
O1 C23 C22 115.8(3)
O2 C23 C22 115.3(2)
F3 C22 F2 113.1(6)
F1' C22 F3' 109.1(7)
F1' C22 F2' 110.1(6)
F3' C22 F2' 98.1(5)
F3 C22 F1 102.3(6)
F2 C22 F1 98.7(5)
F1' C22 C23 122.4(4)
F3 C22 C23 124.4(6)
F2 C22 C23 110.9(3)
F3' C22 C23 108.9(4)
F2' C22 C23 105.5(4)
F1 C22 C23 102.9(4)

loop_
_geom_bond_atom_site_label_1
_geom_bond_atom_site_label_2
_geom_bond_distance
O3 C15 1.371(2)
O3 C16 1.380(2)
C12 C10 1.391(3)
C12 C13 1.396(2)
C12 C15 1.458(3)
C15 N1 1.296(2)
N1 C17 1.395(3)
C7 C6 1.325(3)
C7 C8 1.459(3)
C8 C14 1.393(3)
C8 C9 1.402(3)
C5 C1 1.374(3)
C5 C4 1.390(3)
C5 C6 1.461(3)
C10 C9 1.375(3)
C14 C13 1.376(3)
C16 C21 1.376(3)
C16 C17 1.380(3)
N2 C2 1.344(3)
N2 C1 1.346(3)
N2 C11 1.477(3)
C3 C2 1.357(4)
C3 C4 1.377(3)
C20 C19 1.382(3)
C20 C21 1.390(3)
C17 C18 1.398(3)
C18 C19 1.377(4)
O2 C23 1.222(3)
C23 O1 1.215(3)
C23 C22 1.525(4)
C22 F1' 1.184(6)
C22 F3 1.203(7)
C22 F2 1.348(6)
C22 F3' 1.365(8)
C22 F2' 1.456(6)
C22 F1 1.467(7)

loop_
_geom_hbond_atom_site_label_D
_geom_hbond_atom_site_label_H
_geom_hbond_atom_site_label_A
_geom_hbond_site_symmetry_A
_geom_hbond_distance_DH
_geom_hbond_distance_HA
_geom_hbond_distance_DA
_geom_hbond_angle_DHA
C1 H1 O2 2_645 0.93 2.49 3.375(3) 158
C3 H3 O2 3_656 0.93 2.40 3.213(3) 146
C11 H11A O1 2_645 0.96 2.34 3.245(5) 157
C22 F2 Cg2 3_666 1.348(6) 3.235(6) 4.072(4) 119.5(4)

_cod_database_fobs_code 1548795
